data_4103431
loop_
_publ_author_name
'Rhett A. Baillie'
'Tommy Tran'
'Michelle E. Thibault'
'Peter Legzdins'

_publ_section_title
;
 A Beneficial Kinetic Effect of an \h5-C5Me4H Ligand
;
_journal_name_full 'Journal of the American Chemical Society'
_journal_page_first 15160
_journal_page_last 15161
_journal_paper_doi 10.1021/ja107834g
_journal_volume 132
_journal_year 2010
_chemical_formula_moiety 'C20 H27 N1 O1 W1'
_chemical_formula_sum 'C20 H27 N O W'
_chemical_formula_weight 481.28
_chemical_name_systematic
;
 ?
;
_space_group_IT_number 2
_symmetry_cell_setting triclinic
_symmetry_space_group_name_Hall '-P 1'
_symmetry_space_group_name_H-M 'P -1'
_atom_sites_solution_hydrogens geom
_atom_sites_solution_primary direct
_atom_sites_solution_secondary difmap
_audit_creation_method SHELXL-97
_cell_angle_alpha 85.138(5)
_cell_angle_beta 88.498(5)
_cell_angle_gamma 61.891(4)
_cell_formula_units_Z 2
_cell_length_a 8.4341(9)
_cell_length_b 8.4965(9)
_cell_length_c 14.4435(15)
_cell_measurement_reflns_used 9660
_cell_measurement_temperature 103(2)
_cell_measurement_theta_max 63.097
_cell_measurement_theta_min 5.454
_cell_volume 909.55(17)
_computing_molecular_graphics 'Ortep-3 for Windows (Farrugia, 1997)'
_computing_publication_material 'WinGX publication routines (Farrugia, 1999)'
_computing_structure_refinement 'SHELXL-97 (Sheldrick, 1997)'
_computing_structure_solution 'SIR92 (Altomare, et al., 1993)'
_diffrn_ambient_temperature 103(2)
_diffrn_measured_fraction_theta_full 0.976
_diffrn_measured_fraction_theta_max 0.976
_diffrn_measurement_device_type 'Bruker X8 Apex II'
_diffrn_measurement_method 'area detector'
_diffrn_radiation_monochromator graphite
_diffrn_radiation_source 'fine-focus sealed tube'
_diffrn_radiation_type MoK\a
_diffrn_radiation_wavelength 0.71073
_diffrn_reflns_av_R_equivalents 0.0240
_diffrn_reflns_av_sigmaI/netI 0.0220
_diffrn_reflns_limit_h_max 12
_diffrn_reflns_limit_h_min -12
_diffrn_reflns_limit_k_max 12
_diffrn_reflns_limit_k_min -12
_diffrn_reflns_limit_l_max 21
_diffrn_reflns_limit_l_min -20
_diffrn_reflns_number 21333
_diffrn_reflns_theta_full 31.65
_diffrn_reflns_theta_max 31.65
_diffrn_reflns_theta_min 2.73
_exptl_absorpt_coefficient_mu 6.355
_exptl_absorpt_correction_T_max 0.5297
_exptl_absorpt_correction_T_min 0.3573
_exptl_absorpt_correction_type multi-scan
_exptl_crystal_colour orange
_exptl_crystal_density_diffrn 1.757
_exptl_crystal_density_method 'not measured'
_exptl_crystal_description plate
_exptl_crystal_F_000 472
_exptl_crystal_size_max 0.30
_exptl_crystal_size_mid 0.20
_exptl_crystal_size_min 0.10
_refine_diff_density_max 9.664
_refine_diff_density_min -5.073
_refine_diff_density_rms 0.200
_refine_ls_extinction_method none
_refine_ls_goodness_of_fit_ref 1.226
_refine_ls_hydrogen_treatment constr
_refine_ls_matrix_type full
_refine_ls_number_parameters 214
_refine_ls_number_reflns 5994
_refine_ls_number_restraints 0
_refine_ls_restrained_S_all 1.226
_refine_ls_R_factor_all 0.0397
_refine_ls_R_factor_gt 0.0377
_refine_ls_shift/su_max 0.000
_refine_ls_shift/su_mean 0.000
_refine_ls_structure_factor_coef Fsqd
_refine_ls_weighting_details 'calc w=1/[\s^2^(Fo^2^)+(0.0000P)^2^+8.0002P] where P=(Fo^2^+2Fc^2^)/3'
_refine_ls_weighting_scheme calc
_refine_ls_wR_factor_gt 0.0872
_refine_ls_wR_factor_ref 0.0884
_reflns_number_gt 5745
_reflns_number_total 5994
_reflns_threshold_expression >2sigma(I)
_cod_data_source_file ja107834g_si_001_2.cif
_cod_data_source_block 2a_star
_cod_database_code 4103431

loop_
_symmetry_equiv_pos_as_xyz
'x, y, z'
'-x, -y, -z'

loop_
_atom_site_label
_atom_site_type_symbol
_atom_site_fract_x
_atom_site_fract_y
_atom_site_fract_z
_atom_site_U_iso_or_equiv
_atom_site_adp_type
_atom_site_occupancy
_atom_site_symmetry_multiplicity
_atom_site_calc_flag
_atom_site_refinement_flags
C1 C 0.0817(6) -0.2741(7) 0.6768(3) 0.0242(9) Uani 1 1 d .
C2 C 0.0897(7) -0.3885(7) 0.7565(3) 0.0251(9) Uani 1 1 d .
C3 C 0.2721(7) -0.5089(7) 0.7776(3) 0.0251(9) Uani 1 1 d .
C4 C 0.3797(6) -0.4680(6) 0.7117(3) 0.0211(8) Uani 1 1 d .
C5 C 0.2604(6) -0.3259(6) 0.6483(3) 0.0219(8) Uani 1 1 d .
C6 C -0.0857(8) -0.1340(9) 0.6269(5) 0.0416(15) Uani 1 1 d .
H6A H -0.0654 -0.0350 0.6006 0.062 Uiso 1 1 calc R
H6B H -0.1850 -0.0890 0.6708 0.062 Uiso 1 1 calc R
H6C H -0.1161 -0.1866 0.5769 0.062 Uiso 1 1 calc R
C7 C -0.0702(9) -0.3900(11) 0.8037(5) 0.0443(15) Uani 1 1 d .
H7A H -0.1166 -0.4516 0.7669 0.067 Uiso 1 1 calc R
H7B H -0.1640 -0.2666 0.8092 0.067 Uiso 1 1 calc R
H7C H -0.0345 -0.4527 0.8657 0.067 Uiso 1 1 calc R
C8 C 0.3419(10) -0.6722(8) 0.8445(4) 0.0395(14) Uani 1 1 d .
H8A H 0.3417 -0.7712 0.8143 0.059 Uiso 1 1 calc R
H8B H 0.2649 -0.6473 0.8991 0.059 Uiso 1 1 calc R
H8C H 0.4649 -0.7052 0.8639 0.059 Uiso 1 1 calc R
C9 C 0.5802(7) -0.5701(8) 0.7037(4) 0.0337(12) Uani 1 1 d .
H9A H 0.6345 -0.6187 0.7656 0.051 Uiso 1 1 calc R
H9B H 0.6254 -0.4898 0.6761 0.051 Uiso 1 1 calc R
H9C H 0.6116 -0.6685 0.6641 0.051 Uiso 1 1 calc R
C10 C 0.3120(9) -0.2616(9) 0.5585(4) 0.0364(12) Uani 1 1 d .
H10A H 0.4364 -0.2828 0.5633 0.055 Uiso 1 1 calc R
H10B H 0.2318 -0.1332 0.5454 0.055 Uiso 1 1 calc R
H10C H 0.3018 -0.3267 0.5081 0.055 Uiso 1 1 calc R
C11 C 0.4520(7) -0.1936(8) 0.8692(4) 0.0343(12) Uani 1 1 d .
H11A H 0.5698 -0.3031 0.8703 0.041 Uiso 1 1 calc R
H11B H 0.4605 -0.0817 0.8554 0.041 Uiso 1 1 calc R
C12 C 0.3326(8) -0.1906(8) 0.9371(4) 0.0341(12) Uani 1 1 d .
H12 H 0.2683 -0.0839 0.9738 0.041 Uiso 1 1 calc R
C13 C 0.2864(8) -0.3322(8) 0.9461(4) 0.0313(11) Uani 1 1 d .
H13 H 0.3947 -0.4529 0.9490 0.038 Uiso 1 1 calc R
C14 C 0.1473(11) -0.3253(11) 1.0123(5) 0.0459(15) Uani 1 1 d .
H14A H 0.1993 -0.3617 1.0753 0.069 Uiso 1 1 calc R
H14B H 0.1025 -0.4067 0.9955 0.069 Uiso 1 1 calc R
H14C H 0.0478 -0.2029 1.0102 0.069 Uiso 1 1 calc R
C15 C 0.2397(6) 0.0026(6) 0.7097(3) 0.0233(9) Uani 1 1 d .
C16 C 0.4015(6) -0.0152(7) 0.6711(4) 0.0265(9) Uani 1 1 d .
H16 H 0.5097 -0.1211 0.6879 0.032 Uiso 1 1 calc R
C17 C 0.4102(7) 0.1148(8) 0.6094(4) 0.0301(10) Uani 1 1 d .
H17 H 0.5226 0.0957 0.5845 0.036 Uiso 1 1 calc R
C18 C 0.2554(8) 0.2730(7) 0.5839(4) 0.0311(10) Uani 1 1 d .
H18 H 0.2605 0.3629 0.5421 0.037 Uiso 1 1 calc R
C19 C 0.0932(8) 0.2958(7) 0.6212(4) 0.0315(11) Uani 1 1 d .
H19 H -0.0140 0.4029 0.6047 0.038 Uiso 1 1 calc R
C20 C 0.0855(7) 0.1645(7) 0.6821(4) 0.0274(10) Uani 1 1 d .
H20 H -0.0278 0.1842 0.7061 0.033 Uiso 1 1 calc R
N1 N -0.0055(5) -0.0453(6) 0.8344(3) 0.0270(8) Uani 1 1 d .
O1 O -0.1641(5) 0.0489(6) 0.8502(3) 0.0411(10) Uani 1 1 d .
W1 W 0.20846(2) -0.20735(2) 0.797705(12) 0.01888(6) Uani 1 1 d .

loop_
_atom_site_aniso_label
_atom_site_aniso_U_11
_atom_site_aniso_U_22
_atom_site_aniso_U_33
_atom_site_aniso_U_23
_atom_site_aniso_U_13
_atom_site_aniso_U_12
C1 0.0172(19) 0.029(2) 0.023(2) -0.0067(17) -0.0058(15) -0.0068(17)
C2 0.022(2) 0.034(2) 0.025(2) -0.0082(18) 0.0043(17) -0.0170(19)
C3 0.033(2) 0.024(2) 0.020(2) 0.0007(16) -0.0067(17) -0.0151(19)
C4 0.0168(18) 0.0204(19) 0.022(2) -0.0078(16) -0.0010(15) -0.0045(15)
C5 0.025(2) 0.022(2) 0.0178(19) -0.0049(15) -0.0019(15) -0.0101(17)
C6 0.027(3) 0.041(3) 0.043(3) -0.011(3) -0.018(2) -0.002(2)
C7 0.037(3) 0.068(4) 0.046(3) -0.021(3) 0.015(3) -0.037(3)
C8 0.061(4) 0.029(3) 0.030(3) 0.002(2) -0.007(3) -0.022(3)
C9 0.019(2) 0.034(3) 0.042(3) -0.015(2) 0.002(2) -0.0047(19)
C10 0.055(4) 0.043(3) 0.021(2) -0.006(2) 0.007(2) -0.031(3)
C11 0.025(2) 0.036(3) 0.041(3) -0.002(2) -0.009(2) -0.014(2)
C12 0.031(3) 0.039(3) 0.027(2) -0.008(2) -0.011(2) -0.011(2)
C13 0.034(3) 0.033(3) 0.020(2) 0.0023(19) -0.0079(19) -0.011(2)
C14 0.060(4) 0.057(4) 0.031(3) 0.004(3) -0.002(3) -0.037(4)
C15 0.0174(18) 0.022(2) 0.028(2) -0.0076(17) -0.0009(16) -0.0065(16)
C16 0.0173(19) 0.027(2) 0.033(2) -0.0070(19) -0.0007(17) -0.0075(17)
C17 0.027(2) 0.035(3) 0.032(2) -0.007(2) 0.0013(19) -0.018(2)
C18 0.035(3) 0.027(2) 0.034(3) -0.003(2) -0.004(2) -0.016(2)
C19 0.029(2) 0.022(2) 0.039(3) -0.003(2) -0.004(2) -0.0074(19)
C20 0.020(2) 0.021(2) 0.037(3) -0.0050(19) -0.0021(18) -0.0050(17)
N1 0.0176(17) 0.030(2) 0.0235(19) -0.0073(16) -0.0008(14) -0.0026(15)
O1 0.0193(17) 0.047(2) 0.038(2) -0.0126(19) 0.0059(15) 0.0011(17)
W1 0.01321(8) 0.02076(9) 0.01819(8) -0.00481(6) -0.00209(5) -0.00368(6)

loop_
_atom_type_symbol
_atom_type_description
_atom_type_scat_dispersion_real
_atom_type_scat_dispersion_imag
_atom_type_scat_source
C C 0.0033 0.0016 'International Tables Vol C Tables 4.2.6.8 and 6.1.1.4'
H H 0.0000 0.0000 'International Tables Vol C Tables 4.2.6.8 and 6.1.1.4'
N N 0.0061 0.0033 'International Tables Vol C Tables 4.2.6.8 and 6.1.1.4'
O O 0.0106 0.0060 'International Tables Vol C Tables 4.2.6.8 and 6.1.1.4'
W W -0.8490 6.8722 'International Tables Vol C Tables 4.2.6.8 and 6.1.1.4'

loop_
_geom_angle_atom_site_label_1
_geom_angle_atom_site_label_2
_geom_angle_atom_site_label_3
_geom_angle
C5 C1 C2 107.7(4)
C5 C1 C6 125.9(5)
C2 C1 C6 126.3(5)
C5 C1 W1 75.9(3)
C2 C1 W1 72.2(3)
C6 C1 W1 121.5(4)
C3 C2 C1 108.4(4)
C3 C2 C7 126.3(5)
C1 C2 C7 125.1(5)
C3 C2 W1 75.8(3)
C1 C2 W1 72.0(3)
C7 C2 W1 122.4(4)
C2 C3 C4 108.0(4)
C2 C3 C8 126.4(5)
C4 C3 C8 124.6(5)
C2 C3 W1 69.4(3)
C4 C3 W1 73.8(3)
C8 C3 W1 131.2(4)
C5 C4 C3 107.4(4)
C5 C4 C9 125.9(5)
C3 C4 C9 126.3(5)
C5 C4 W1 71.9(2)
C3 C4 W1 71.7(3)
C9 C4 W1 127.3(3)
C1 C5 C4 108.5(4)
C1 C5 C10 125.1(5)
C4 C5 C10 125.8(5)
C1 C5 W1 69.1(3)
C4 C5 W1 73.9(2)
C10 C5 W1 130.1(3)
C1 C6 H6A 109.5
C1 C6 H6B 109.5
H6A C6 H6B 109.5
C1 C6 H6C 109.5
H6A C6 H6C 109.5
H6B C6 H6C 109.5
C2 C7 H7A 109.5
C2 C7 H7B 109.5
H7A C7 H7B 109.5
C2 C7 H7C 109.5
H7A C7 H7C 109.5
H7B C7 H7C 109.5
C3 C8 H8A 109.5
C3 C8 H8B 109.5
H8A C8 H8B 109.5
C3 C8 H8C 109.5
H8A C8 H8C 109.5
H8B C8 H8C 109.5
C4 C9 H9A 109.5
C4 C9 H9B 109.5
H9A C9 H9B 109.5
C4 C9 H9C 109.5
H9A C9 H9C 109.5
H9B C9 H9C 109.5
C5 C10 H10A 109.5
C5 C10 H10B 109.5
H10A C10 H10B 109.5
C5 C10 H10C 109.5
H10A C10 H10C 109.5
H10B C10 H10C 109.5
C12 C11 W1 71.4(3)
C12 C11 H11A 116.5
W1 C11 H11A 116.5
C12 C11 H11B 116.5
W1 C11 H11B 116.5
H11A C11 H11B 113.5
C11 C12 C13 118.7(5)
C11 C12 W1 74.6(3)
C13 C12 W1 69.7(3)
C11 C12 H12 120.5
C13 C12 H12 120.5
W1 C12 H12 120.5
C12 C13 C14 120.1(6)
C12 C13 W1 74.4(3)
C14 C13 W1 120.3(4)
C12 C13 H13 112.3
C14 C13 H13 112.3
W1 C13 H13 112.3
C13 C14 H14A 109.5
C13 C14 H14B 109.5
H14A C14 H14B 109.5
C13 C14 H14C 109.5
H14A C14 H14C 109.5
H14B C14 H14C 109.5
C16 C15 C20 115.1(5)
C16 C15 W1 125.5(4)
C20 C15 W1 119.2(4)
C17 C16 C15 122.9(5)
C17 C16 H16 118.5
C15 C16 H16 118.5
C16 C17 C18 120.4(5)
C16 C17 H17 119.8
C18 C17 H17 119.8
C19 C18 C17 118.2(5)
C19 C18 H18 120.9
C17 C18 H18 120.9
C20 C19 C18 121.0(5)
C20 C19 H19 119.5
C18 C19 H19 119.5
C19 C20 C15 122.3(5)
C19 C20 H20 118.8
C15 C20 H20 118.8
O1 N1 W1 167.8(4)
N1 W1 C15 90.6(2)
N1 W1 C13 91.0(2)
C15 W1 C13 135.41(19)
N1 W1 C1 92.08(18)
C15 W1 C1 92.48(18)
C13 W1 C1 132.0(2)
N1 W1 C2 91.3(2)
C15 W1 C2 128.29(18)
C13 W1 C2 96.2(2)
C1 W1 C2 35.81(18)
N1 W1 C12 88.7(2)
C15 W1 C12 99.6(2)
C13 W1 C12 35.9(2)
C1 W1 C12 167.9(2)
C2 W1 C12 132.1(2)
N1 W1 C11 113.1(2)
C15 W1 C11 76.17(19)
C13 W1 C11 62.4(2)
C1 W1 C11 152.1(2)
C2 W1 C11 146.5(2)
C12 W1 C11 34.0(2)
N1 W1 C3 121.8(2)
C15 W1 C3 134.33(17)
C13 W1 C3 79.74(19)
C1 W1 C3 58.39(17)
C2 W1 C3 34.80(17)
C12 W1 C3 111.25(19)
C11 W1 C3 112.40(19)
N1 W1 C5 123.68(18)
C15 W1 C5 78.54(17)
C13 W1 C5 134.05(19)
C1 W1 C5 34.92(16)
C2 W1 C5 58.14(17)
C12 W1 C5 147.40(19)
C11 W1 C5 117.21(19)
C3 W1 C5 57.24(16)
N1 W1 C4 147.94(18)
C15 W1 C4 101.33(17)
C13 W1 C4 100.46(18)
C1 W1 C4 58.11(16)
C2 W1 C4 57.97(16)
C12 W1 C4 117.84(18)
C11 W1 C4 98.69(18)
C3 W1 C4 34.49(17)
C5 W1 C4 34.26(15)

loop_
_geom_bond_atom_site_label_1
_geom_bond_atom_site_label_2
_geom_bond_distance
C1 C5 1.417(7)
C1 C2 1.423(7)
C1 C6 1.501(7)
C1 W1 2.313(4)
C2 C3 1.413(7)
C2 C7 1.500(7)
C2 W1 2.316(5)
C3 C4 1.431(7)
C3 C8 1.496(7)
C3 W1 2.400(5)
C4 C5 1.423(6)
C4 C9 1.499(7)
C4 W1 2.427(4)
C5 C10 1.498(7)
C5 W1 2.401(4)
C6 H6A 0.9800
C6 H6B 0.9800
C6 H6C 0.9800
C7 H7A 0.9800
C7 H7B 0.9800
C7 H7C 0.9800
C8 H8A 0.9800
C8 H8B 0.9800
C8 H8C 0.9800
C9 H9A 0.9800
C9 H9B 0.9800
C9 H9C 0.9800
C10 H10A 0.9800
C10 H10B 0.9800
C10 H10C 0.9800
C11 C12 1.380(9)
C11 W1 2.378(5)
C11 H11A 0.9900
C11 H11B 0.9900
C12 C13 1.424(9)
C12 W1 2.339(5)
C12 H12 1.0000
C13 C14 1.476(9)
C13 W1 2.277(5)
C13 H13 1.0000
C14 H14A 0.9800
C14 H14B 0.9800
C14 H14C 0.9800
C15 C16 1.405(7)
C15 C20 1.411(6)
C15 W1 2.216(5)
C16 C17 1.388(8)
C16 H16 0.9500
C17 C18 1.391(8)
C17 H17 0.9500
C18 C19 1.388(8)
C18 H18 0.9500
C19 C20 1.387(8)
C19 H19 0.9500
C20 H20 0.9500
N1 O1 1.220(5)
N1 W1 1.779(4)

loop_
_geom_torsion_atom_site_label_1
_geom_torsion_atom_site_label_2
_geom_torsion_atom_site_label_3
_geom_torsion_atom_site_label_4
_geom_torsion
C5 C1 C2 C3 0.6(5)
C6 C1 C2 C3 175.9(5)
W1 C1 C2 C3 -67.7(3)
C5 C1 C2 C7 -174.3(5)
C6 C1 C2 C7 1.0(8)
W1 C1 C2 C7 117.4(5)
C5 C1 C2 W1 68.3(3)
C6 C1 C2 W1 -116.4(5)
C1 C2 C3 C4 1.0(5)
C7 C2 C3 C4 175.8(5)
W1 C2 C3 C4 -64.2(3)
C1 C2 C3 C8 -168.3(5)
C7 C2 C3 C8 6.5(8)
W1 C2 C3 C8 126.6(5)
C1 C2 C3 W1 65.1(3)
C7 C2 C3 W1 -120.1(5)
C2 C3 C4 C5 -2.2(5)
C8 C3 C4 C5 167.3(5)
W1 C3 C4 C5 -63.5(3)
C2 C3 C4 C9 -175.4(5)
C8 C3 C4 C9 -5.9(8)
W1 C3 C4 C9 123.3(5)
C2 C3 C4 W1 61.3(3)
C8 C3 C4 W1 -129.2(5)
C2 C1 C5 C4 -1.9(5)
C6 C1 C5 C4 -177.2(5)
W1 C1 C5 C4 63.8(3)
C2 C1 C5 C10 169.2(5)
C6 C1 C5 C10 -6.1(8)
W1 C1 C5 C10 -125.0(5)
C2 C1 C5 W1 -65.8(3)
C6 C1 C5 W1 118.9(5)
C3 C4 C5 C1 2.5(5)
C9 C4 C5 C1 175.8(5)
W1 C4 C5 C1 -60.8(3)
C3 C4 C5 C10 -168.5(5)
C9 C4 C5 C10 4.7(8)
W1 C4 C5 C10 128.1(5)
C3 C4 C5 W1 63.3(3)
C9 C4 C5 W1 -123.4(5)
W1 C11 C12 C13 55.9(4)
C11 C12 C13 C14 -174.6(5)
W1 C12 C13 C14 -116.4(5)
C11 C12 C13 W1 -58.3(5)
C20 C15 C16 C17 -0.7(7)
W1 C15 C16 C17 173.8(4)
C15 C16 C17 C18 0.9(8)
C16 C17 C18 C19 -0.4(8)
C17 C18 C19 C20 -0.1(8)
C18 C19 C20 C15 0.2(8)
C16 C15 C20 C19 0.2(7)
W1 C15 C20 C19 -174.8(4)
O1 N1 W1 C15 113(2)
O1 N1 W1 C13 -112(2)
O1 N1 W1 C1 20(2)
O1 N1 W1 C2 -16(2)
O1 N1 W1 C12 -148(2)
O1 N1 W1 C11 -172(2)
O1 N1 W1 C3 -33(2)
O1 N1 W1 C5 36(2)
O1 N1 W1 C4 0(2)
C16 C15 W1 N1 164.7(4)
C20 C15 W1 N1 -20.9(4)
C16 C15 W1 C13 72.6(5)
C20 C15 W1 C13 -113.0(4)
C16 C15 W1 C1 -103.2(4)
C20 C15 W1 C1 71.2(4)
C16 C15 W1 C2 -103.2(4)
C20 C15 W1 C2 71.2(4)
C16 C15 W1 C12 75.9(4)
C20 C15 W1 C12 -109.7(4)
C16 C15 W1 C11 51.1(4)
C20 C15 W1 C11 -134.6(4)
C16 C15 W1 C3 -56.9(5)
C20 C15 W1 C3 117.5(4)
C16 C15 W1 C5 -71.0(4)
C20 C15 W1 C5 103.4(4)
C16 C15 W1 C4 -45.2(4)
C20 C15 W1 C4 129.1(4)
C12 C13 W1 N1 -86.4(4)
C14 C13 W1 N1 29.7(5)
C12 C13 W1 C15 5.5(5)
C14 C13 W1 C15 121.6(5)
C12 C13 W1 C1 179.9(3)
C14 C13 W1 C1 -64.0(6)
C12 C13 W1 C2 -177.8(3)
C14 C13 W1 C2 -61.7(5)
C14 C13 W1 C12 116.1(6)
C12 C13 W1 C11 29.3(3)
C14 C13 W1 C11 145.4(6)
C12 C13 W1 C3 151.4(4)
C14 C13 W1 C3 -92.5(5)
C12 C13 W1 C5 131.5(3)
C14 C13 W1 C5 -112.4(5)
C12 C13 W1 C4 123.7(3)
C14 C13 W1 C4 -120.2(5)
C5 C1 W1 N1 156.5(3)
C2 C1 W1 N1 -89.3(3)
C6 C1 W1 N1 32.8(5)
C5 C1 W1 C15 65.8(3)
C2 C1 W1 C15 180.0(3)
C6 C1 W1 C15 -57.9(5)
C5 C1 W1 C13 -110.2(3)
C2 C1 W1 C13 3.9(4)
C6 C1 W1 C13 126.1(5)
C5 C1 W1 C2 -114.1(4)
C6 C1 W1 C2 122.2(6)
C5 C1 W1 C12 -109.8(9)
C2 C1 W1 C12 4.3(10)
C6 C1 W1 C12 126.5(9)
C5 C1 W1 C11 1.3(6)
C2 C1 W1 C11 115.4(5)
C6 C1 W1 C11 -122.4(5)
C5 C1 W1 C3 -76.8(3)
C2 C1 W1 C3 37.4(3)
C6 C1 W1 C3 159.5(6)
C2 C1 W1 C5 114.1(4)
C6 C1 W1 C5 -123.7(6)
C5 C1 W1 C4 -36.0(3)
C2 C1 W1 C4 78.2(3)
C6 C1 W1 C4 -159.7(6)
C3 C2 W1 N1 -153.1(3)
C1 C2 W1 N1 91.8(3)
C7 C2 W1 N1 -28.8(5)
C3 C2 W1 C15 115.1(3)
C1 C2 W1 C15 0.0(4)
C7 C2 W1 C15 -120.6(5)
C3 C2 W1 C13 -61.9(3)
C1 C2 W1 C13 -177.1(3)
C7 C2 W1 C13 62.4(5)
C3 C2 W1 C1 115.1(4)
C7 C2 W1 C1 -120.6(6)
C3 C2 W1 C12 -63.7(4)
C1 C2 W1 C12 -178.8(3)
C7 C2 W1 C12 60.6(6)
C3 C2 W1 C11 -14.9(5)
C1 C2 W1 C11 -130.0(4)
C7 C2 W1 C11 109.4(6)
C1 C2 W1 C3 -115.1(4)
C7 C2 W1 C3 124.3(6)
C3 C2 W1 C5 77.2(3)
C1 C2 W1 C5 -38.0(3)
C7 C2 W1 C5 -158.5(6)
C3 C2 W1 C4 36.5(3)
C1 C2 W1 C4 -78.6(3)
C7 C2 W1 C4 160.8(6)
C11 C12 W1 N1 -137.2(4)
C13 C12 W1 N1 93.5(4)
C11 C12 W1 C15 -46.8(4)
C13 C12 W1 C15 -176.1(3)
C11 C12 W1 C13 129.2(5)
C11 C12 W1 C1 128.8(8)
C13 C12 W1 C1 -0.5(11)
C11 C12 W1 C2 132.2(4)
C13 C12 W1 C2 2.9(4)
C13 C12 W1 C11 -129.2(5)
C11 C12 W1 C3 98.9(4)
C13 C12 W1 C3 -30.4(4)
C11 C12 W1 C5 36.9(6)
C13 C12 W1 C5 -92.4(5)
C11 C12 W1 C4 61.5(4)
C13 C12 W1 C4 -67.7(4)
C12 C11 W1 N1 47.6(4)
C12 C11 W1 C15 132.2(4)
C12 C11 W1 C13 -30.8(4)
C12 C11 W1 C1 -159.5(4)
C12 C11 W1 C2 -86.0(5)
C12 C11 W1 C3 -95.2(4)
C12 C11 W1 C5 -158.7(3)
C12 C11 W1 C4 -128.2(4)
C2 C3 W1 N1 32.2(4)
C4 C3 W1 N1 149.1(3)
C8 C3 W1 N1 -88.8(6)
C2 C3 W1 C15 -96.5(3)
C4 C3 W1 C15 20.5(4)
C8 C3 W1 C15 142.6(5)
C2 C3 W1 C13 116.9(3)
C4 C3 W1 C13 -126.1(3)
C8 C3 W1 C13 -4.0(6)
C2 C3 W1 C1 -38.5(3)
C4 C3 W1 C1 78.5(3)
C8 C3 W1 C1 -159.4(6)
C4 C3 W1 C2 116.9(4)
C8 C3 W1 C2 -120.9(7)
C2 C3 W1 C12 134.5(3)
C4 C3 W1 C12 -108.6(3)
C8 C3 W1 C12 13.6(6)
C2 C3 W1 C11 171.2(3)
C4 C3 W1 C11 -71.9(3)
C8 C3 W1 C11 50.3(6)
C2 C3 W1 C5 -80.0(3)
C4 C3 W1 C5 37.0(3)
C8 C3 W1 C5 159.1(6)
C2 C3 W1 C4 -116.9(4)
C8 C3 W1 C4 122.1(7)
C1 C5 W1 N1 -28.6(4)
C4 C5 W1 N1 -146.2(3)
C10 C5 W1 N1 90.3(5)
C1 C5 W1 C15 -111.6(3)
C4 C5 W1 C15 130.8(3)
C10 C5 W1 C15 7.3(5)
C1 C5 W1 C13 103.9(4)
C4 C5 W1 C13 -13.7(4)
C10 C5 W1 C13 -137.2(5)
C4 C5 W1 C1 -117.6(4)
C10 C5 W1 C1 118.9(6)
C1 C5 W1 C2 38.9(3)
C4 C5 W1 C2 -78.7(3)
C10 C5 W1 C2 157.9(6)
C1 C5 W1 C12 158.5(4)
C4 C5 W1 C12 40.9(5)
C10 C5 W1 C12 -82.6(6)
C1 C5 W1 C11 -179.3(3)
C4 C5 W1 C11 63.1(3)
C10 C5 W1 C11 -60.4(5)
C1 C5 W1 C3 80.4(3)
C4 C5 W1 C3 -37.2(3)
C10 C5 W1 C3 -160.7(6)
C1 C5 W1 C4 117.6(4)
C10 C5 W1 C4 -123.5(6)
C5 C4 W1 N1 60.8(5)
C3 C4 W1 N1 -55.3(5)
C9 C4 W1 N1 -177.4(5)
C5 C4 W1 C15 -49.1(3)
C3 C4 W1 C15 -165.2(3)
C9 C4 W1 C15 72.7(5)
C5 C4 W1 C13 170.0(3)
C3 C4 W1 C13 53.9(3)
C9 C4 W1 C13 -68.2(5)
C5 C4 W1 C1 36.7(3)
C3 C4 W1 C1 -79.4(3)
C9 C4 W1 C1 158.5(5)
C5 C4 W1 C2 79.2(3)
C3 C4 W1 C2 -36.9(3)
C9 C4 W1 C2 -159.0(5)
C5 C4 W1 C12 -156.5(3)
C3 C4 W1 C12 87.4(3)
C9 C4 W1 C12 -34.7(5)
C5 C4 W1 C11 -126.7(3)
C3 C4 W1 C11 117.3(3)
C9 C4 W1 C11 -4.9(5)
C5 C4 W1 C3 116.1(4)
C9 C4 W1 C3 -122.1(6)
C3 C4 W1 C5 -116.1(4)
C9 C4 W1 C5 121.8(6)
